data_7702532
loop_
_publ_author_name
'Jubert, Caroline'
'Mohamadou, Aminou'
'Marrot, J\'er\^ome'
'Barbier, Jean-Pierre'

_publ_section_title
;
 Structural effects of potentially hexadentate N4O2, N4S2 or N6 ligands
 involving pyridine, amine and ether or thioether donors: crystal
 structure of copper(II) and zinc(II) complexes&#x200A;&#x2020;
;
_journal_issue 8
_journal_name_full 'Journal of the Chemical Society, Dalton Transactions'
_journal_page_first 1230
_journal_paper_doi 10.1039/b010074i
_journal_year 2001
_chemical_formula_moiety 'C18 H30 Cl2 N6 O9 Zn'
_chemical_formula_sum 'C18 H30 Cl2 N6 O9 Zn'
_chemical_formula_weight 610.75
_space_group_IT_number 14
_space_group_name_Hall '-P 2yn'
_space_group_name_H-M_alt 'P 1 21/n 1'
_symmetry_cell_setting monoclinic
_symmetry_space_group_name_Hall '-P 2yn'
_symmetry_space_group_name_H-M 'P 1 21/n 1'
_cell_angle_alpha 90
_cell_angle_beta 98.749(5)
_cell_angle_gamma 90
_cell_formula_units_Z 4
_cell_length_a 10.5701(5)
_cell_length_b 15.8048(9)
_cell_length_c 15.2231(6)
_cell_measurement_reflns_used 10613
_cell_measurement_temperature 173
_cell_measurement_theta_max 27.5
_cell_measurement_theta_min 1.4
_cell_volume 2513.6(2)
_computing_publication_material CIFGEN_IN_OpenMoleN_(_1997)
_computing_structure_refinement LSFM_OpenMoleN_(_1997)
_computing_structure_solution Direct_methods_(SIR,_Burla_et_al.,_1989)
_diffrn_ambient_temperature 173
_diffrn_measurement_details
;
10613 reflections were collected using program Collect
("Collect" Data collection software, Nonius B.V., 1998)
The conditions were as follow : crystal to detector distance ==  36. mm.
Scan angle ==  2.0 deg 1 scans of   40 sec per frame.
Data collection was divided into  2 set(s)
with the following starting angles and number of frames :

Set 1 Theta ==    6.30 Omega ==    0.00 Kappa ==    0.00  112 frames
Set 2 Theta ==   -6.30 Kappa ==  129.00 Phi   ==    0.00   18 frames
Friedel pairs were averaged. Internal R == 0.04
;
_diffrn_measurement_device_type KappaCCD
_diffrn_measurement_method '\p scans'
_diffrn_radiation_monochromator graphite
_diffrn_radiation_type Mo-K\a
_diffrn_radiation_wavelength 0.71073
_diffrn_reflns_av_R_equivalents 0.040
_diffrn_reflns_av_sigmaI/netI 0.333
_diffrn_reflns_limit_h_max 13
_diffrn_reflns_limit_h_min -13
_diffrn_reflns_limit_k_max 20
_diffrn_reflns_limit_k_min -19
_diffrn_reflns_limit_l_max 19
_diffrn_reflns_limit_l_min -19
_diffrn_reflns_number 10613
_diffrn_reflns_theta_max 27.48
_diffrn_reflns_theta_min 2.5
_diffrn_source xray_tube
_diffrn_standards_decay_% 0
_exptl_absorpt_coefficient_mu 1.250
_exptl_absorpt_correction_type none
_exptl_crystal_colour colorless
_exptl_crystal_density_diffrn 1.61
_exptl_crystal_density_method none
_exptl_crystal_description prism
_exptl_crystal_F_000 1264
_exptl_crystal_size_max 0.20
_exptl_crystal_size_mid 0.15
_exptl_crystal_size_min 0.12
_refine_diff_density_max 1.010
_refine_diff_density_min -0.385
_refine_ls_extinction_method none
_refine_ls_goodness_of_fit_all 7.097
_refine_ls_goodness_of_fit_ref 1.224
_refine_ls_hydrogen_treatment noref
_refine_ls_matrix_type full
_refine_ls_number_constraints 0
_refine_ls_number_parameters 325
_refine_ls_number_reflns 3488
_refine_ls_number_restraints 16
_refine_ls_R_factor_all 0.084
_refine_ls_R_factor_gt 0.045
_refine_ls_shift/esd_mean 0.000
_refine_ls_shift/su_max 0.001
_refine_ls_structure_factor_coef F
_refine_ls_weighting_scheme sigma
_refine_ls_wR_factor_all 0.363
_refine_ls_wR_factor_ref 0.066
_reflns_number_gt 3488
_reflns_number_total 5974
_reflns_threshold_expression >3.0\s(I)
_cod_data_source_file b010074i.txt
_cod_data_source_block complex_5_[Cupytrien](ClO4)2_H2O_(5)
_cod_original_cell_volume 2513.6(4)
_cod_database_code 7702532

loop_
_symmetry_equiv_pos_as_xyz
x,y,z
1/2-x,1/2+y,1/2-z
-x,-y,-z
1/2+x,1/2-y,1/2+z

loop_
_atom_site_label
_atom_site_fract_x
_atom_site_fract_y
_atom_site_fract_z
_atom_site_U_iso_or_equiv
_atom_site_adp_type
_atom_site_calc_flag
_atom_site_calc_attached_atom
_atom_site_type_symbol
ZN 0.17807(4) 0.25557(2) 0.46011(2) 0.0261(2) Uani ? ? Zn
N1 0.3447(3) 0.2116(2) 0.4095(2) 0.027(1) Uani ? ? N
C1 0.4189(4) 0.2571(2) 0.3623(2) 0.032(2) Uani ? ? C
C2 0.5243(4) 0.2239(3) 0.3321(2) 0.041(2) Uani ? ? C
C3 0.5541(4) 0.1392(3) 0.3488(2) 0.046(2) Uani ? ? C
C4 0.4780(4) 0.0926(3) 0.3952(2) 0.042(2) Uani ? ? C
C5 0.3746(4) 0.1302(2) 0.4269(2) 0.031(2) Uani ? ? C
C6 0.2988(4) 0.0835(2) 0.4866(2) 0.040(2) Uani ? ? C
N2 0.1718(3) 0.1199(2) 0.4882(2) 0.034(2) Uani ? ? N
C7 0.0678(4) 0.0832(3) 0.4229(3) 0.051(2) Uani ? ? C
C8 0.0504(4) 0.1319(3) 0.3355(3) 0.047(2) Uani ? ? C
N3 0.0302(3) 0.2232(2) 0.3514(2) 0.039(2) Uani ? ? N
C9 -0.0963(4) 0.2432(3) 0.3771(3) 0.052(3) Uani ? ? C
C10 -0.0861(4) 0.3132(3) 0.4463(3) 0.051(2) Uani ? ? C
N4 0.0121(3) 0.2892(2) 0.5201(2) 0.040(2) Uani ? ? N
C11 0.0544(4) 0.3563(3) 0.5858(2) 0.051(2) Uani ? ? C
C12 0.1778(4) 0.3280(3) 0.6410(2) 0.043(2) Uani ? ? C
N5 0.2756(3) 0.3077(2) 0.5850(2) 0.031(2) Uani ? ? N
C13 0.3531(4) 0.3806(3) 0.5656(2) 0.037(2) Uani ? ? C
C14 0.2932(3) 0.4288(2) 0.4842(2) 0.031(2) Uani ? ? C
N6 0.2138(3) 0.3860(2) 0.4225(2) 0.027(1) Uani ? ? N
C15 0.1672(3) 0.4259(2) 0.3460(2) 0.032(2) Uani ? ? C
C16 0.1971(4) 0.5077(3) 0.3294(3) 0.043(2) Uani ? ? C
C17 0.2775(4) 0.5526(3) 0.3930(3) 0.047(2) Uani ? ? C
C18 0.3243(4) 0.5122(2) 0.4719(3) 0.040(2) Uani ? ? C
CL1 0.1313(1) 0.29911(7) 0.12590(6) 0.0429(5) Uani ? ? Cl
O1 0.1667(4) 0.3824(2) 0.1131(2) 0.075(2) Uani ? ? O
O2 0.0038(3) 0.3034(3) 0.1568(2) 0.082(2) Uani ? ? O
O3 0.2095(4) 0.2593(2) 0.1961(2) 0.065(2) Uani ? ? O
O4 0.1173(4) 0.2505(2) 0.0472(2) 0.057(2) Uani ? ? O
CL2 -0.2689(1) 0.44254(6) 0.23861(6) 0.0447(5) Uani ? ? Cl
O5 -0.1608(4) 0.4667(2) 0.2999(3) 0.090(3) Uani ? ? O
O6 -0.3773(4) 0.4376(3) 0.2838(2) 0.106(3) Uani ? ? O
O7 -0.2921(3) 0.5042(2) 0.1703(2) 0.055(2) Uani ? ? O
O8 -0.2581(5) 0.3627(2) 0.1992(2) 0.076(2) Uani ? ? O
O9 -0.5497(3) 0.3644(3) 0.1220(2) 0.082(2) Uani ? ? O
H01 0.1491 0.1080 0.5412 0.0452 Uiso ? ? H
H02 0.0304 0.2524 0.2940 0.0537 Uiso ? ? H
H03 -0.0219 0.2468 0.5571 0.0533 Uiso ? ? H
H04 0.3313 0.2662 0.6182 0.0538 Uiso ? ? H
H1 0.3972 0.3146 0.3494 0.0425 Uiso calc C1 H
H2 0.5759 0.2582 0.3005 0.0547 Uiso calc C2 H
H3 0.6260 0.1143 0.3283 0.0633 Uiso calc C3 H
H4 0.4956 0.0342 0.4060 0.0558 Uiso calc C4 H
H5 0.3448 0.0845 0.5453 0.0563 Uiso calc C6 H
H6 0.2886 0.0266 0.4667 0.0563 Uiso calc C6 H
H7 -0.0100 0.0852 0.4470 0.0704 Uiso calc C7 H
H8 0.0882 0.0261 0.4118 0.0704 Uiso calc C7 H
H9 -0.0218 0.1101 0.2974 0.0648 Uiso calc C8 H
H10 0.1247 0.1252 0.3081 0.0648 Uiso calc C8 H
H11 -0.1295 0.1938 0.4008 0.0766 Uiso calc C9 H
H12 -0.1527 0.2610 0.3258 0.0766 Uiso calc C9 H
H13 -0.1659 0.3200 0.4669 0.0690 Uiso calc C10 H
H14 -0.0629 0.3648 0.4210 0.0690 Uiso calc C10 H
H15 -0.0089 0.3650 0.6230 0.0649 Uiso calc C11 H
H16 0.0679 0.4075 0.5559 0.0649 Uiso calc C11 H
H17 0.1617 0.2791 0.6738 0.0570 Uiso calc C12 H
H18 0.2089 0.3722 0.6809 0.0570 Uiso calc C12 H
H19 0.4349 0.3609 0.5563 0.0490 Uiso calc C13 H
H20 0.3625 0.4178 0.6152 0.0490 Uiso calc C13 H
H21 0.1114 0.3958 0.3019 0.0420 Uiso calc C15 H
H22 0.1629 0.5336 0.2747 0.0558 Uiso calc C16 H
H23 0.3000 0.6096 0.3828 0.0656 Uiso calc C17 H
H24 0.3777 0.5418 0.5176 0.0544 Uiso calc C18 H

loop_
_atom_site_aniso_label
_atom_site_aniso_U_11
_atom_site_aniso_U_22
_atom_site_aniso_U_33
_atom_site_aniso_U_12
_atom_site_aniso_U_13
_atom_site_aniso_U_23
_atom_site_aniso_type_symbol
ZN 0.0277(2) 0.0258(2) 0.0249(2) -0.0008(2) 0.0036(2) 0.0010(2) Zn
N1 0.031(1) 0.027(1) 0.023(1) 0.003(1) 0.003(1) -0.003(1) N
C1 0.036(2) 0.037(2) 0.025(2) -0.000(2) 0.005(2) -0.001(2) C
C2 0.037(2) 0.059(3) 0.031(2) 0.004(2) 0.009(2) -0.002(2) C
C3 0.041(2) 0.071(3) 0.034(2) 0.023(2) 0.007(2) -0.011(2) C
C4 0.049(2) 0.042(2) 0.035(2) 0.021(2) -0.003(2) -0.007(2) C
C5 0.045(2) 0.030(2) 0.022(2) 0.007(2) -0.004(2) -0.002(2) C
C6 0.059(2) 0.028(2) 0.040(2) 0.005(2) -0.004(2) 0.000(2) C
N2 0.043(2) 0.032(2) 0.030(1) -0.005(2) 0.001(1) 0.003(1) N
C7 0.063(3) 0.039(2) 0.054(2) -0.026(2) -0.012(2) 0.007(2) C
C8 0.059(2) 0.044(2) 0.041(2) -0.021(2) -0.010(2) -0.003(2) C
N3 0.044(2) 0.045(2) 0.031(2) -0.013(2) -0.003(1) 0.012(2) N
C9 0.029(2) 0.083(4) 0.059(3) -0.007(2) -0.012(2) 0.024(2) C
C10 0.032(2) 0.072(3) 0.056(2) 0.007(2) 0.009(2) 0.015(2) C
N4 0.033(2) 0.048(2) 0.040(2) 0.002(2) 0.013(1) 0.010(2) N
C11 0.059(2) 0.053(3) 0.043(2) 0.018(2) 0.022(2) 0.003(2) C
C12 0.059(2) 0.040(2) 0.035(2) 0.001(2) 0.013(2) -0.004(2) C
N5 0.043(2) 0.028(2) 0.024(1) 0.006(1) 0.004(1) -0.001(1) N
C13 0.039(2) 0.038(2) 0.033(2) -0.004(2) -0.002(2) -0.006(2) C
C14 0.028(2) 0.026(2) 0.038(2) 0.003(2) 0.009(2) -0.007(2) C
N6 0.032(1) 0.023(1) 0.027(1) 0.001(1) 0.007(1) 0.000(1) N
C15 0.036(2) 0.029(2) 0.032(2) 0.005(2) 0.005(2) 0.004(2) C
C16 0.045(2) 0.036(2) 0.049(2) 0.008(2) 0.010(2) 0.016(2) C
C17 0.050(2) 0.028(2) 0.073(3) -0.005(2) 0.008(2) 0.007(2) C
C18 0.041(2) 0.029(2) 0.054(2) -0.003(2) 0.004(2) -0.003(2) C
CL1 0.0635(6) 0.0357(5) 0.0349(5) 0.0072(5) -0.0075(5) -0.0012(4) Cl
O1 0.131(3) 0.039(2) 0.083(2) -0.022(2) 0.026(2) 0.012(2) O
O2 0.050(2) 0.121(3) 0.093(2) -0.003(2) 0.020(2) -0.024(3) O
O3 0.092(2) 0.069(2) 0.043(2) 0.017(2) -0.017(2) 0.002(2) O
O4 0.091(2) 0.059(2) 0.035(2) 0.010(2) -0.004(2) -0.007(1) O
CL2 0.0741(7) 0.0306(5) 0.0395(5) -0.0043(5) -0.0001(5) -0.0043(4) Cl
O5 0.100(2) 0.066(2) 0.110(3) 0.003(2) -0.056(2) -0.001(2) O
O6 0.135(3) 0.117(4) 0.076(2) -0.037(3) 0.057(2) -0.009(2) O
O7 0.056(2) 0.049(2) 0.061(2) -0.004(2) 0.001(1) 0.016(2) O
O8 0.189(4) 0.036(2) 0.064(2) 0.016(2) 0.024(2) -0.007(2) O
O9 0.071(2) 0.077(3) 0.102(2) 0.000(2) 0.025(2) -0.014(2) O

loop_
_atom_type_symbol
_atom_type_scat_dispersion_real
_atom_type_scat_dispersion_imag
_atom_type_scat_source
C 0.002 0.002 International_Tables_Vol_IV_Table_2.3.1
H 0.000 0.000 International_Tables_Vol_IV_Table_2.3.1
Cl 0.132 0.159 International_Tables_Vol_IV_Table_2.3.1
N 0.004 0.003 International_Tables_Vol_IV_Table_2.3.1
O 0.008 0.006 International_Tables_Vol_IV_Table_2.3.1
Zn 0.222 1.431 International_Tables_Vol_IV_Table_2.3.1

loop_
_geom_angle_atom_site_label_1
_geom_angle_atom_site_label_2
_geom_angle_atom_site_label_3
_geom_angle
_geom_angle_site_symmetry_3
N1 ZN N2 78.7(1) .
N1 ZN N3 100.8(1) .
N1 ZN N4 174.3(1) .
N1 ZN N5 97.5(1) .
N1 ZN N6 91.6(1) .
N2 ZN N3 83.0(1) .
N2 ZN N4 96.2(1) .
N2 ZN N5 102.9(1) .
N2 ZN N6 170.2(1) .
N3 ZN N4 80.9(1) .
N3 ZN N5 161.6(1) .
N3 ZN N6 99.0(1) .
N4 ZN N5 81.1(1) .
N4 ZN N6 93.6(1) .
N5 ZN N6 78.1(1) .
ZN N1 C1 126.5(3) .
ZN N1 C5 115.0(3) .
C1 N1 C5 118.5(3) .
N1 C1 C2 122.8(4) .
C1 C2 C3 118.7(4) .
C2 C3 C4 118.7(4) .
C3 C4 C5 120.2(4) .
N1 C5 C4 121.0(4) .
N1 C5 C6 117.4(4) .
C4 C5 C6 121.4(4) .
C5 C6 N2 113.2(3) .
C5 C6 H01 135.41 .
N2 C6 H01 26.18 .
ZN N2 C6 109.1(2) .
ZN N2 C7 107.0(2) .
ZN N2 H01 113.72 .
C6 N2 C7 115.1(4) .
C6 N2 H01 107.74 .
C7 N2 H01 104.33 .
N2 C7 C8 111.5(3) .
N2 C7 H01 26.98 .
C8 C7 H01 134.10 .
C7 C8 N3 110.4(4) .
C7 C8 H02 138.26 .
N3 C8 H02 28.13 .
ZN N3 C8 104.5(2) .
ZN N3 C9 108.9(3) .
ZN N3 H02 117.88 .
C8 N3 C9 114.1(4) .
C8 N3 H02 106.89 .
C9 N3 H02 104.81 .
N3 C9 C10 111.5(4) .
N3 C9 H02 28.86 .
C10 C9 H02 113.92 .
C9 C10 N4 108.2(4) .
C9 C10 H03 100.44 .
N4 C10 H03 27.15 .
ZN N4 C10 105.4(3) .
ZN N4 C11 106.3(2) .
ZN N4 H03 117.83 .
C10 N4 C11 116.2(4) .
C10 N4 H03 109.96 .
C11 N4 H03 101.60 .
N4 C11 C12 108.1(4) .
N4 C11 H03 29.75 .
C12 C11 H03 99.01 .
C11 C12 N5 111.5(3) .
C11 C12 H04 135.61 .
N5 C12 H04 28.32 .
ZN N5 C12 107.9(2) .
ZN N5 C13 109.0(2) .
ZN N5 H04 111.49 .
C12 N5 C13 114.0(3) .
C12 N5 H04 105.68 .
C13 N5 H04 108.81 .
N5 C13 C14 112.6(3) .
N5 C13 H04 27.29 .
C14 C13 H04 136.35 .
C13 C14 N6 117.4(3) .
C13 C14 C18 121.0(4) .
N6 C14 C18 121.6(4) .
ZN N6 C14 113.9(2) .
ZN N6 C15 127.6(3) .
C14 N6 C15 118.4(3) .
N6 C15 C16 122.5(4) .
C15 C16 C17 119.5(4) .
C16 C17 C18 118.1(4) .
C14 C18 C17 119.9(4) .
O1 CL1 O2 106.0(3) .
O1 CL1 O3 113.1(2) .
O1 CL1 O4 113.1(2) .
O2 CL1 O3 103.7(3) .
O2 CL1 O4 108.0(2) .
O3 CL1 O4 112.2(2) .
CL1 O2 H04 131.53 4_454
O5 CL2 O6 109.0(3) .
O5 CL2 O7 109.3(2) .
O5 CL2 O8 114.4(3) .
O6 CL2 O7 109.3(3) .
O6 CL2 O8 106.2(3) .
O7 CL2 O8 108.6(2) .
C6 H01 N2 46.08 .
C6 H01 C7 80.49 .
N2 H01 C7 48.69 .
C8 H02 N3 44.99 .
C8 H02 C9 77.22 .
N3 H02 C9 46.33 .
C10 H03 N4 42.89 .
C10 H03 C11 78.39 .
C10 H03 O9 142.34 4_555
N4 H03 C11 48.65 .
N4 H03 O9 162.31 4_555
C11 H03 O9 137.88 4_555
C12 H04 N5 46.00 .
C12 H04 C13 76.70 .
C12 H04 O2 154.04 4_555
N5 H04 C13 43.90 .
N5 H04 O2 156.54 4_555
C13 H04 O2 115.48 4_555

loop_
_geom_bond_atom_site_label_1
_geom_bond_atom_site_label_2
_geom_bond_distance
_geom_bond_site_symmetry_2
ZN N1 2.142(3) .
ZN N2 2.189(3) .
ZN N3 2.158(3) .
ZN N4 2.164(3) .
ZN N5 2.182(3) .
ZN N6 2.188(3) .
N1 C1 1.350(5) .
N1 C5 1.342(5) .
C1 C2 1.372(6) .
C2 C3 1.390(7) .
C3 C4 1.365(6) .
C4 C5 1.393(6) .
C5 C6 1.495(6) .
C6 N2 1.463(6) .
C6 H01 1.9347 .
N2 C7 1.484(5) .
N2 H01 0.8961 .
C7 C8 1.524(6) .
C7 H01 1.9138 .
C8 N3 1.484(6) .
C8 H02 2.0083 .
N3 C9 1.482(6) .
N3 H02 0.9894 .
C9 C10 1.520(7) .
C9 H02 1.9815 .
C10 N4 1.459(6) .
C10 H03 2.0144 .
N4 C11 1.480(6) .
N4 H03 0.9780 .
C11 C12 1.508(6) .
C11 H03 1.9307 .
C12 N5 1.472(5) .
C12 H04 1.9707 .
N5 C13 1.468(5) .
N5 H04 0.9710 .
C13 C14 1.510(6) .
C13 H04 2.0046 .
C14 N6 1.342(5) .
C14 C18 1.378(5) .
N6 C15 1.350(5) .
C15 C16 1.363(6) .
C16 C17 1.384(6) .
C17 C18 1.384(6) .
CL1 O1 1.390(4) .
CL1 O2 1.495(4) .
CL1 O3 1.397(3) .
CL1 O4 1.412(3) .
O2 H04 2.1332 4_454
CL2 O5 1.414(4) .
CL2 O6 1.425(5) .
CL2 O7 1.420(3) .
CL2 O8 1.410(4) .
O9 H03 2.0588 4_454
